data_7113404
loop_
_publ_author_name
'S\'en\'echal, Katell'
'Toupet, Lo\"ic'
'Ledoux, Isabelle'
'Zyss, Joseph'
'Le Bozec, Hubert'
'Maury, Olivier'

_publ_section_title
;
 First lanthanide dipolar complexes for second-order nonlinear optics.
;
_journal_issue 19
_journal_name_full 'Chemical communications (Cambridge, England)'
_journal_page_first 2180
_journal_page_last 2181
_journal_paper_doi 10.1039/b407073a
_journal_year 2004
_chemical_formula_sum 'C45 H47 Gd N8 O9'
_chemical_formula_weight 1001.15
_chemical_name_systematic
;
?
;
_space_group_IT_number 148
_symmetry_cell_setting trigonal
_symmetry_space_group_name_Hall '-R 3'
_symmetry_space_group_name_H-M 'R -3 :H'
_atom_sites_solution_hydrogens geom
_atom_sites_solution_primary direct
_atom_sites_solution_secondary difmap
_audit_creation_method SHELXL-97
_cell_angle_alpha 90.00
_cell_angle_beta 90.00
_cell_angle_gamma 120.00
_cell_formula_units_Z 18
_cell_length_a 48.4150(10)
_cell_length_b 48.4150(10)
_cell_length_c 10.6278(2)
_cell_measurement_temperature 120(1)
_cell_volume 21574.2(7)
_computing_structure_refinement 'SHELXL-97 (Sheldrick, 1997)'
_computing_structure_solution 'SHELXS-97 (Sheldrick, 1990)'
_diffrn_ambient_temperature 293(2)
_diffrn_measured_fraction_theta_full 0.939
_diffrn_measured_fraction_theta_max 0.939
_diffrn_radiation_monochromator graphite
_diffrn_radiation_source 'fine-focus sealed tube'
_diffrn_radiation_type MoK\a
_diffrn_radiation_wavelength 0.71069
_diffrn_reflns_av_R_equivalents 0.0967
_diffrn_reflns_av_sigmaI/netI 0.1440
_diffrn_reflns_limit_h_max 62
_diffrn_reflns_limit_h_min -62
_diffrn_reflns_limit_k_max 53
_diffrn_reflns_limit_k_min -53
_diffrn_reflns_limit_l_max 11
_diffrn_reflns_limit_l_min -12
_diffrn_reflns_number 19681
_diffrn_reflns_theta_full 27.48
_diffrn_reflns_theta_max 27.48
_diffrn_reflns_theta_min 1.46
_exptl_absorpt_coefficient_mu 1.443
_exptl_crystal_colour orange
_exptl_crystal_density_diffrn 1.387
_exptl_crystal_density_method 'not measured'
_exptl_crystal_description block
_exptl_crystal_F_000 9162
_exptl_crystal_size_max 0.32
_exptl_crystal_size_mid 0.21
_exptl_crystal_size_min 0.12
_refine_diff_density_max 5.735
_refine_diff_density_min -1.202
_refine_diff_density_rms 0.293
_refine_ls_extinction_coef 0.00033(5)
_refine_ls_extinction_expression Fc^*^=kFc[1+0.001xFc^2^\l^3^/sin(2\q)]^-1/4^
_refine_ls_extinction_method SHELXL
_refine_ls_goodness_of_fit_ref 1.020
_refine_ls_hydrogen_treatment mixed
_refine_ls_matrix_type full
_refine_ls_number_parameters 554
_refine_ls_number_reflns 10341
_refine_ls_number_restraints 0
_refine_ls_restrained_S_all 1.020
_refine_ls_R_factor_all 0.1830
_refine_ls_R_factor_gt 0.0944
_refine_ls_shift/su_max 0.407
_refine_ls_shift/su_mean 0.022
_refine_ls_structure_factor_coef Fsqd
_refine_ls_weighting_details 'calc w=1/[\s^2^(Fo^2^)+(0.1816P)^2^+0.0000P] where P=(Fo^2^+2Fc^2^)/3'
_refine_ls_weighting_scheme calc
_refine_ls_wR_factor_gt 0.2424
_refine_ls_wR_factor_ref 0.3029
_reflns_number_gt 5438
_reflns_number_total 10341
_reflns_threshold_expression >2sigma(I)
_cod_data_source_file b407073a.txt
_cod_data_source_block kas2732
_cod_depositor_comments
;
The following automatic conversions were performed:

'_symmetry_cell_setting' value 'Trigonal' changed to 'trigonal'
according to
/usr/data/users/saulius/automatic-downloads/retrospective/RSC/lib/dictionaries/cif_core.dic
dictionary named 'cif_core.dic' version 2.4.2 from 2011-04-26.

Automatic conversion script
Id: cif_fix_values 2281 2013-09-26 08:29:07Z andrius 

2018-03-12
Z value and formula fixed to values more according to usual
chemical conventions.                 miguel
;
_cod_original_formula_sum 'C135 H141 Gd3 N24 O27'
_cod_original_formula_weight 3003.47
_cod_original_formula_units_Z 6
_cod_original_sg_symbol_H-M r-3
_cod_database_code 7113404

loop_
_symmetry_equiv_pos_as_xyz
'x, y, z'
'-y, x-y, z'
'-x+y, -x, z'
'x+2/3, y+1/3, z+1/3'
'-y+2/3, x-y+1/3, z+1/3'
'-x+y+2/3, -x+1/3, z+1/3'
'x+1/3, y+2/3, z+2/3'
'-y+1/3, x-y+2/3, z+2/3'
'-x+y+1/3, -x+2/3, z+2/3'
'-x, -y, -z'
'y, -x+y, -z'
'x-y, x, -z'
'-x+2/3, -y+1/3, -z+1/3'
'y+2/3, -x+y+1/3, -z+1/3'
'x-y+2/3, x+1/3, -z+1/3'
'-x+1/3, -y+2/3, -z+2/3'
'y+1/3, -x+y+2/3, -z+2/3'
'x-y+1/3, x+2/3, -z+2/3'

loop_
_atom_site_label
_atom_site_type_symbol
_atom_site_fract_x
_atom_site_fract_y
_atom_site_fract_z
_atom_site_U_iso_or_equiv
_atom_site_adp_type
_atom_site_occupancy
_atom_site_symmetry_multiplicity
_atom_site_calc_flag
_atom_site_refinement_flags
N20 N 0.7516(7) 0.2385(8) -0.875(3) 0.206(11) Uiso 1 1 d .
C51 C 0.7437(9) 0.2119(10) -0.945(4) 0.199(13) Uiso 1 1 d .
C50 C 0.7335(11) 0.1901(11) -1.021(4) 0.243(18) Uiso 1 1 d .
Gd1 Gd 0.739800(12) 0.121220(13) -0.66333(4) 0.0403(3) Uani 1 1 d .
N1 N 0.76227(19) 0.09012(19) -0.7521(7) 0.0367(19) Uani 1 1 d .
N2 N 0.76992(19) 0.10634(19) -0.5056(7) 0.038(2) Uani 1 1 d .
N3 N 0.71535(19) 0.09468(19) -0.8756(7) 0.038(2) Uani 1 1 d .
N4 N 0.8830(2) 0.0334(3) -1.1073(10) 0.063(3) Uani 1 1 d .
N5 N 0.7332(2) 0.1739(2) -0.5667(9) 0.049(2) Uani 1 1 d .
N6 N 0.7983(2) 0.1707(2) -0.7742(9) 0.046(2) Uani 1 1 d .
N7 N 0.6841(2) 0.0724(2) -0.5450(8) 0.042(2) Uani 1 1 d .
O1 O 0.7435(2) 0.1599(2) -0.4988(8) 0.063(2) Uani 1 1 d .
O2 O 0.7282(2) 0.1951(2) -0.5285(9) 0.065(2) Uani 1 1 d .
O3 O 0.7283(2) 0.16510(19) -0.6824(8) 0.058(2) Uani 1 1 d .
O4 O 0.79557(17) 0.16321(17) -0.6551(6) 0.0489(19) Uani 1 1 d .
O5 O 0.8230(2) 0.1912(2) -0.8198(7) 0.061(2) Uani 1 1 d .
O6 O 0.77347(17) 0.15497(17) -0.8397(6) 0.0448(18) Uani 1 1 d .
O7 O 0.7006(2) 0.0653(2) -0.6157(8) 0.066(2) Uani 1 1 d .
O8 O 0.6622(2) 0.0512(3) -0.4813(9) 0.078(3) Uani 1 1 d .
O9 O 0.6901(2) 0.0995(2) -0.5438(9) 0.071(2) Uani 1 1 d .
C1 C 0.7862(3) 0.0896(2) -0.6918(9) 0.041(2) Uani 1 1 d .
C2 C 0.7920(2) 0.1012(2) -0.5583(9) 0.040(2) Uani 1 1 d .
C3 C 0.7735(3) 0.1156(3) -0.3831(9) 0.046(3) Uani 1 1 d .
C4 C 0.7489(3) 0.1170(3) -0.3188(10) 0.048(3) Uani 1 1 d .
H4 H 0.7299 0.1111 -0.3609 0.058 Uiso 1 1 calc R
C5 C 0.7520(3) 0.1270(3) -0.1956(10) 0.051(3) Uani 1 1 d .
H5 H 0.7351 0.1272 -0.1547 0.061 Uiso 1 1 calc R
C6 C 0.7809(3) 0.1367(3) -0.1328(10) 0.055(3) Uani 1 1 d .
H6 H 0.7836 0.1447 -0.0514 0.067 Uiso 1 1 calc R
C7 C 0.8053(3) 0.1347(3) -0.1891(11) 0.053(3) Uani 1 1 d .
H7 H 0.8238 0.1406 -0.1435 0.064 Uiso 1 1 calc R
C8 C 0.8032(3) 0.1239(2) -0.3146(9) 0.043(3) Uani 1 1 d .
C9 C 0.8264(3) 0.1204(2) -0.3787(10) 0.044(3) Uani 1 1 d .
C10 C 0.8207(3) 0.1085(2) -0.5017(9) 0.042(2) Uani 1 1 d .
C11 C 0.8446(3) 0.1038(3) -0.5746(10) 0.049(3) Uani 1 1 d .
H11A H 0.8576 0.0999 -0.5158 0.059 Uiso 1 1 calc R
H11B H 0.8586 0.1233 -0.6196 0.059 Uiso 1 1 calc R
C12 C 0.8297(3) 0.0765(3) -0.6681(11) 0.051(3) Uani 1 1 d .
H12A H 0.8205 0.0564 -0.6231 0.061 Uiso 1 1 calc R
H12B H 0.8462 0.0776 -0.7236 0.061 Uiso 1 1 calc R
C13 C 0.8039(3) 0.0778(2) -0.7463(10) 0.043(3) Uani 1 1 d .
C14 C 0.7976(3) 0.0677(2) -0.8722(9) 0.047(3) Uani 1 1 d .
C15 C 0.7722(2) 0.0670(2) -0.9313(9) 0.038(2) Uani 1 1 d .
C16 C 0.7628(3) 0.0552(3) -1.0681(10) 0.052(3) Uani 1 1 d .
H16A H 0.7741 0.0732 -1.1247 0.063 Uiso 1 1 calc R
H16B H 0.7695 0.0399 -1.0868 0.063 Uiso 1 1 calc R
C17 C 0.7284(3) 0.0404(3) -1.0922(10) 0.053(3) Uani 1 1 d .
H17A H 0.7180 0.0187 -1.0602 0.064 Uiso 1 1 calc R
H17B H 0.7251 0.0392 -1.1824 0.064 Uiso 1 1 calc R
C18 C 0.7121(3) 0.0576(3) -1.0337(10) 0.048(3) Uani 1 1 d .
C19 C 0.6836(3) 0.0540(3) -1.0801(11) 0.054(3) Uani 1 1 d .
C20 C 0.6724(3) 0.0728(3) -1.0300(10) 0.051(3) Uani 1 1 d .
C21 C 0.6449(3) 0.0736(3) -1.0771(12) 0.065(4) Uani 1 1 d .
H21 H 0.6330 0.0600 -1.1424 0.078 Uiso 1 1 calc R
C22 C 0.6363(3) 0.0936(3) -1.0279(10) 0.057(3) Uani 1 1 d .
H22 H 0.6184 0.0933 -1.0611 0.068 Uiso 1 1 calc R
C23 C 0.6525(3) 0.1148(3) -0.9293(11) 0.060(3) Uani 1 1 d .
H23 H 0.6459 0.1285 -0.8981 0.071 Uiso 1 1 calc R
C24 C 0.6791(3) 0.1146(3) -0.8802(11) 0.053(3) Uani 1 1 d .
H24 H 0.6903 0.1284 -0.8146 0.063 Uiso 1 1 calc R
C25 C 0.6892(2) 0.0944(2) -0.9263(9) 0.040(2) Uani 1 1 d .
C26 C 0.7260(2) 0.0773(2) -0.9294(8) 0.038(2) Uani 1 1 d .
C27 C 0.7552(3) 0.0781(2) -0.8684(9) 0.042(2) Uani 1 1 d .
C28 C 0.8578(3) 0.1286(3) -0.3169(10) 0.054(3) Uani 1 1 d .
H28A H 0.8585 0.1364 -0.2333 0.081 Uiso 1 1 calc R
H28B H 0.8751 0.1447 -0.3654 0.081 Uiso 1 1 calc R
H28C H 0.8598 0.1098 -0.3130 0.081 Uiso 1 1 calc R
C29 C 0.6653(4) 0.0308(3) -1.1819(13) 0.082(5) Uani 1 1 d .
H29A H 0.6762 0.0195 -1.2057 0.122 Uiso 1 1 calc R
H29B H 0.6637 0.0420 -1.2535 0.122 Uiso 1 1 calc R
H29C H 0.6443 0.0158 -1.1520 0.122 Uiso 1 1 calc R
C30 C 0.8192(3) 0.0576(3) -0.9363(9) 0.043(2) Uani 1 1 d .
C31 C 0.8186(3) 0.0294(3) -0.9100(11) 0.052(3) Uani 1 1 d .
H31 H 0.8037 0.0156 -0.8522 0.063 Uiso 1 1 calc R
C32 C 0.8386(3) 0.0207(3) -0.9636(11) 0.056(3) Uani 1 1 d .
H32 H 0.8368 0.0012 -0.9435 0.067 Uiso 1 1 calc R
C33 C 0.8623(3) 0.0415(3) -1.0502(11) 0.055(3) Uani 1 1 d .
C34 C 0.8639(3) 0.0705(3) -1.0761(10) 0.050(3) Uani 1 1 d .
H34 H 0.8791 0.0847 -1.1322 0.060 Uiso 1 1 calc R
C35 C 0.8428(3) 0.0785(3) -1.0185(11) 0.053(3) Uani 1 1 d .
H35 H 0.8447 0.0982 -1.0355 0.063 Uiso 1 1 calc R
C36 C 0.8790(4) 0.0018(4) -1.0851(17) 0.086(5) Uani 1 1 d .
H36A H 0.8898 -0.0033 -1.1501 0.103 Uiso 1 1 calc R
H36B H 0.8565 -0.0143 -1.0868 0.103 Uiso 1 1 calc R
C37 C 0.8939(12) 0.0021(9) -0.950(5) 0.32(3) Uani 1 1 d .
H37A H 0.8855 -0.0197 -0.9216 0.389 Uiso 1 1 calc R
H37B H 0.8871 0.0126 -0.8898 0.389 Uiso 1 1 calc R
C38 C 0.9373(17) 0.0222(14) -0.950(6) 0.42(4) Uani 1 1 d .
H38A H 0.9460 0.0140 -1.0120 0.508 Uiso 1 1 calc R
H38B H 0.9475 0.0452 -0.9545 0.508 Uiso 1 1 calc R
C39 C 0.9364(15) 0.0103(17) -0.824(6) 0.44(5) Uani 1 1 d .
H39A H 0.9577 0.0191 -0.7927 0.658 Uiso 1 1 calc R
H39B H 0.9262 -0.0125 -0.8260 0.658 Uiso 1 1 calc R
H39C H 0.9246 0.0166 -0.7699 0.658 Uiso 1 1 calc R
C40 C 0.9057(4) 0.0548(4) -1.2064(17) 0.088(5) Uani 1 1 d .
H40A H 0.9229 0.0500 -1.2144 0.106 Uiso 1 1 calc R
H40B H 0.9151 0.0767 -1.1781 0.106 Uiso 1 1 calc R
C41 C 0.8913(5) 0.0521(4) -1.3339(17) 0.098(5) Uani 1 1 d .
H41A H 0.8722 0.0537 -1.3254 0.118 Uiso 1 1 calc R
H41B H 0.8851 0.0313 -1.3694 0.118 Uiso 1 1 calc R
C42 C 0.9137(6) 0.0772(6) -1.420(2) 0.141(9) Uani 1 1 d .
H42A H 0.9187 0.0978 -1.3868 0.169 Uiso 1 1 calc R
H42B H 0.9034 0.0745 -1.5010 0.169 Uiso 1 1 calc R
C43 C 0.9442(7) 0.0765(8) -1.438(4) 0.239(18) Uani 1 1 d .
H43A H 0.9578 0.0932 -1.4954 0.358 Uiso 1 1 calc R
H43B H 0.9394 0.0562 -1.4728 0.358 Uiso 1 1 calc R
H43C H 0.9547 0.0796 -1.3589 0.358 Uiso 1 1 calc R

loop_
_atom_site_aniso_label
_atom_site_aniso_U_11
_atom_site_aniso_U_22
_atom_site_aniso_U_33
_atom_site_aniso_U_23
_atom_site_aniso_U_13
_atom_site_aniso_U_12
Gd1 0.0395(4) 0.0419(4) 0.0316(4) -0.0022(2) -0.0016(2) 0.0144(3)
N1 0.042(5) 0.037(5) 0.025(4) -0.002(3) -0.013(3) 0.015(4)
N2 0.034(5) 0.034(5) 0.029(5) 0.004(3) -0.002(3) 0.004(4)
N3 0.035(5) 0.041(5) 0.026(4) 0.003(3) -0.001(3) 0.010(4)
N4 0.058(7) 0.059(7) 0.077(7) -0.002(5) 0.018(5) 0.032(6)
N5 0.036(5) 0.049(6) 0.052(6) -0.006(5) 0.004(4) 0.013(5)
N6 0.049(6) 0.038(5) 0.048(6) 0.000(4) 0.003(4) 0.020(5)
N7 0.034(5) 0.055(6) 0.031(5) 0.004(4) 0.003(4) 0.019(5)
O1 0.074(6) 0.079(6) 0.043(5) -0.023(4) -0.021(4) 0.043(5)
O2 0.064(6) 0.046(5) 0.085(6) -0.020(4) 0.004(5) 0.026(4)
O3 0.065(6) 0.054(5) 0.059(5) -0.002(4) -0.005(4) 0.032(4)
O4 0.047(5) 0.049(5) 0.033(4) 0.001(3) -0.003(3) 0.011(4)
O5 0.052(5) 0.050(5) 0.054(5) 0.009(4) 0.014(4) 0.005(4)
O6 0.043(4) 0.043(4) 0.034(4) 0.000(3) -0.003(3) 0.011(4)
O7 0.049(5) 0.070(6) 0.072(6) 0.005(4) 0.008(4) 0.022(5)
O8 0.045(5) 0.098(8) 0.064(6) 0.024(5) 0.004(4) 0.016(5)
O9 0.056(6) 0.065(6) 0.093(7) 0.012(5) 0.015(5) 0.032(5)
C1 0.042(6) 0.036(6) 0.032(6) 0.007(4) 0.006(4) 0.009(5)
C2 0.042(6) 0.035(6) 0.033(6) 0.002(4) -0.007(4) 0.012(5)
C3 0.056(7) 0.036(6) 0.031(6) 0.006(4) 0.004(5) 0.011(5)
C4 0.052(7) 0.042(7) 0.041(7) 0.006(5) 0.001(5) 0.017(6)
C5 0.061(8) 0.055(7) 0.030(6) -0.004(5) 0.001(5) 0.024(6)
C6 0.089(10) 0.034(6) 0.036(6) 0.000(4) 0.008(6) 0.025(6)
C7 0.059(8) 0.032(6) 0.049(7) 0.000(5) -0.014(6) 0.008(6)
C8 0.052(7) 0.034(6) 0.032(6) 0.006(4) -0.006(5) 0.012(5)
C9 0.051(7) 0.023(5) 0.045(6) -0.003(4) -0.017(5) 0.010(5)
C10 0.044(6) 0.039(6) 0.037(6) 0.014(4) 0.000(4) 0.018(5)
C11 0.050(7) 0.043(6) 0.051(7) 0.001(5) -0.012(5) 0.021(6)
C12 0.056(7) 0.057(7) 0.046(7) 0.005(5) 0.002(5) 0.033(6)
C13 0.043(6) 0.030(6) 0.040(6) 0.006(4) 0.002(4) 0.007(5)
C14 0.066(8) 0.034(6) 0.033(6) 0.004(4) 0.005(5) 0.019(6)
C15 0.037(6) 0.030(5) 0.038(6) 0.004(4) -0.001(4) 0.011(5)
C16 0.063(8) 0.041(6) 0.044(6) -0.003(5) 0.003(5) 0.019(6)
C17 0.090(10) 0.049(7) 0.027(6) -0.009(4) -0.016(5) 0.039(7)
C18 0.060(7) 0.042(6) 0.034(6) 0.004(4) -0.003(5) 0.018(6)
C19 0.062(8) 0.039(7) 0.043(7) 0.003(5) -0.007(5) 0.012(6)
C20 0.045(7) 0.049(7) 0.035(6) 0.010(5) -0.003(5) 0.006(6)
C21 0.041(7) 0.074(9) 0.056(8) 0.000(6) -0.018(6) 0.011(7)
C22 0.041(7) 0.075(9) 0.043(7) 0.013(6) -0.001(5) 0.020(7)
C23 0.043(7) 0.080(9) 0.041(7) 0.006(6) -0.002(5) 0.020(7)
C24 0.046(7) 0.057(8) 0.044(7) 0.005(5) 0.005(5) 0.017(6)
C25 0.034(6) 0.045(6) 0.025(5) 0.008(4) 0.000(4) 0.008(5)
C26 0.047(6) 0.030(5) 0.026(5) 0.004(4) -0.003(4) 0.010(5)
C27 0.048(6) 0.035(6) 0.032(6) -0.001(4) -0.004(4) 0.014(5)
C28 0.050(7) 0.054(7) 0.047(7) -0.003(5) -0.021(5) 0.018(6)
C29 0.101(12) 0.059(9) 0.068(9) -0.009(7) -0.043(8) 0.028(8)
C30 0.048(7) 0.041(6) 0.037(6) 0.000(4) 0.000(5) 0.019(5)
C31 0.055(7) 0.046(7) 0.055(7) 0.008(5) 0.015(5) 0.025(6)
C32 0.073(9) 0.045(7) 0.052(7) 0.008(5) 0.013(6) 0.031(7)
C33 0.057(8) 0.058(8) 0.054(7) -0.009(6) -0.005(6) 0.032(6)
C34 0.052(7) 0.045(7) 0.050(7) 0.003(5) 0.010(5) 0.022(6)
C35 0.065(8) 0.032(6) 0.057(7) -0.002(5) 0.006(6) 0.021(6)
C36 0.069(10) 0.074(11) 0.126(14) 0.003(9) 0.019(9) 0.045(9)
C37 0.32(6) 0.12(3) 0.46(8) 0.08(4) -0.15(6) 0.05(3)
C38 0.53(11) 0.30(7) 0.36(7) -0.02(6) -0.26(8) 0.15(7)
C39 0.42(9) 0.64(12) 0.32(7) 0.24(8) 0.00(6) 0.31(9)
C40 0.080(11) 0.081(11) 0.118(14) 0.025(9) 0.045(10) 0.050(9)
C41 0.109(14) 0.098(14) 0.082(13) 0.014(9) 0.026(10) 0.047(12)
C42 0.15(2) 0.112(17) 0.126(18) 0.010(14) 0.013(15) 0.037(16)
C43 0.15(3) 0.19(3) 0.33(4) 0.07(3) 0.15(3) 0.05(2)

loop_
_atom_type_symbol
_atom_type_description
_atom_type_scat_dispersion_real
_atom_type_scat_dispersion_imag
_atom_type_scat_source
C C 0.0033 0.0016 'International Tables Vol C Tables 4.2.6.8 and 6.1.1.4'
H H 0.0000 0.0000 'International Tables Vol C Tables 4.2.6.8 and 6.1.1.4'
N N 0.0061 0.0033 'International Tables Vol C Tables 4.2.6.8 and 6.1.1.4'
O O 0.0106 0.0060 'International Tables Vol C Tables 4.2.6.8 and 6.1.1.4'
Gd Gd -0.1653 3.9035 'International Tables Vol C Tables 4.2.6.8 and 6.1.1.4'

loop_
_geom_angle_atom_site_label_1
_geom_angle_atom_site_label_2
_geom_angle_atom_site_label_3
_geom_angle
C50 C51 N20 168(5)
O4 Gd1 N1 83.1(3)
O4 Gd1 O9 141.4(3)
N1 Gd1 O9 125.5(3)
O4 Gd1 O7 146.5(3)
N1 Gd1 O7 74.8(3)
O9 Gd1 O7 50.8(3)
O4 Gd1 O3 85.3(3)
N1 Gd1 O3 149.6(3)
O9 Gd1 O3 79.4(3)
O7 Gd1 O3 125.8(3)
O4 Gd1 O6 52.4(2)
N1 Gd1 O6 76.5(3)
O9 Gd1 O6 148.9(3)
O7 Gd1 O6 140.4(3)
O3 Gd1 O6 74.2(3)
O4 Gd1 O1 73.5(3)
N1 Gd1 O1 147.5(3)
O9 Gd1 O1 69.3(3)
O7 Gd1 O1 114.0(3)
O3 Gd1 O1 51.2(3)
O6 Gd1 O1 104.9(3)
O4 Gd1 N2 70.2(2)
N1 Gd1 N2 65.6(3)
O9 Gd1 N2 96.6(3)
O7 Gd1 N2 77.8(3)
O3 Gd1 N2 135.0(3)
O6 Gd1 N2 113.7(2)
O1 Gd1 N2 85.2(3)
O4 Gd1 N3 119.3(2)
N1 Gd1 N3 65.8(3)
O9 Gd1 N3 97.6(3)
O7 Gd1 N3 73.8(3)
O3 Gd1 N3 96.5(3)
O6 Gd1 N3 69.7(2)
O1 Gd1 N3 146.0(3)
N2 Gd1 N3 128.3(3)
O4 Gd1 N7 150.8(2)
N1 Gd1 N7 100.9(3)
O9 Gd1 N7 24.6(3)
O7 Gd1 N7 26.4(3)
O3 Gd1 N7 102.9(3)
O6 Gd1 N7 156.7(2)
O1 Gd1 N7 89.7(3)
N2 Gd1 N7 85.0(2)
N3 Gd1 N7 88.0(2)
O4 Gd1 N6 26.6(2)
N1 Gd1 N6 78.4(3)
O9 Gd1 N6 156.1(3)
O7 Gd1 N6 153.1(3)
O3 Gd1 N6 78.6(3)
O6 Gd1 N6 25.8(2)
O1 Gd1 N6 89.5(3)
N2 Gd1 N6 92.3(3)
N3 Gd1 N6 94.1(2)
N7 Gd1 N6 177.3(3)
O4 Gd1 N5 79.5(3)
N1 Gd1 N5 162.4(3)
O9 Gd1 N5 71.2(3)
O7 Gd1 N5 122.0(3)
O3 Gd1 N5 25.9(3)
O6 Gd1 N5 90.8(3)
O1 Gd1 N5 25.3(3)
N2 Gd1 N5 110.2(3)
N3 Gd1 N5 121.5(3)
N7 Gd1 N5 95.6(3)
N6 Gd1 N5 84.9(2)
C1 N1 C27 118.1(9)
C1 N1 Gd1 118.9(6)
C27 N1 Gd1 122.0(7)
C2 N2 C3 118.7(9)
C2 N2 Gd1 113.6(6)
C3 N2 Gd1 122.3(7)
C26 N3 C25 118.6(9)
C26 N3 Gd1 118.0(6)
C25 N3 Gd1 122.8(7)
C33 N4 C36 119.3(11)
C33 N4 C40 119.9(11)
C36 N4 C40 120.2(11)
O2 N5 O1 123.8(10)
O2 N5 O3 120.6(10)
O1 N5 O3 115.6(9)
O2 N5 Gd1 175.5(8)
O1 N5 Gd1 58.8(5)
O3 N5 Gd1 57.0(5)
O5 N6 O6 121.7(9)
O5 N6 O4 122.6(9)
O6 N6 O4 115.7(8)
O5 N6 Gd1 179.3(8)
O6 N6 Gd1 58.8(5)
O4 N6 Gd1 56.9(5)
O9 N7 O8 122.8(10)
O9 N7 O7 117.8(9)
O8 N7 O7 119.4(11)
O9 N7 Gd1 58.8(6)
O8 N7 Gd1 172.0(7)
O7 N7 Gd1 59.8(5)
N5 O1 Gd1 95.9(6)
N5 O3 Gd1 97.1(6)
N6 O4 Gd1 96.5(6)
N6 O6 Gd1 95.4(6)
N7 O7 Gd1 93.8(7)
N7 O9 Gd1 96.6(7)
N1 C1 C13 122.2(10)
N1 C1 C2 116.6(9)
C13 C1 C2 121.1(10)
N2 C2 C10 124.3(10)
N2 C2 C1 116.7(9)
C10 C2 C1 118.7(10)
N2 C3 C4 120.6(10)
N2 C3 C8 120.7(10)
C4 C3 C8 118.7(10)
C5 C4 C3 122.4(11)
C5 C4 H4 118.8
C3 C4 H4 118.8
C4 C5 C6 118.9(12)
C4 C5 H5 120.5
C6 C5 H5 120.5
C7 C6 C5 121.3(11)
C7 C6 H6 119.4
C5 C6 H6 119.4
C6 C7 C8 122.2(11)
C6 C7 H7 118.9
C8 C7 H7 118.9
C9 C8 C7 126.3(10)
C9 C8 C3 117.3(9)
C7 C8 C3 116.4(11)
C10 C9 C8 120.2(10)
C10 C9 C28 118.4(11)
C8 C9 C28 121.4(10)
C2 C10 C9 118.3(10)
C2 C10 C11 119.2(10)
C9 C10 C11 122.5(10)
C10 C11 C12 113.8(9)
C10 C11 H11A 108.8
C12 C11 H11A 108.8
C10 C11 H11B 108.8
C12 C11 H11B 108.8
H11A C11 H11B 107.7
C11 C12 C13 111.2(9)
C11 C12 H12A 109.4
C13 C12 H12A 109.4
C11 C12 H12B 109.4
C13 C12 H12B 109.4
H12A C12 H12B 108.0
C1 C13 C14 118.3(10)
C1 C13 C12 118.7(10)
C14 C13 C12 123.0(10)
C15 C14 C13 119.0(11)
C15 C14 C30 122.7(9)
C13 C14 C30 118.3(10)
C27 C15 C14 118.6(10)
C27 C15 C16 118.7(10)
C14 C15 C16 122.7(10)
C17 C16 C15 113.5(9)
C17 C16 H16A 108.9
C15 C16 H16A 108.9
C17 C16 H16B 108.9
C15 C16 H16B 108.9
H16A C16 H16B 107.7
C16 C17 C18 115.3(9)
C16 C17 H17A 108.5
C18 C17 H17A 108.5
C16 C17 H17B 108.4
C18 C17 H17B 108.4
H17A C17 H17B 107.5
C19 C18 C26 118.5(11)
C19 C18 C17 122.3(10)
C26 C18 C17 119.1(10)
C20 C19 C18 118.2(11)
C20 C19 C29 120.0(12)
C18 C19 C29 121.8(13)
C19 C20 C25 120.4(11)
C19 C20 C21 123.7(11)
C25 C20 C21 115.9(12)
C22 C21 C20 120.6(12)
C22 C21 H21 119.7
C20 C21 H21 119.7
C21 C22 C23 124.0(12)
C21 C22 H22 118.0
C23 C22 H22 118.0
C22 C23 C24 117.1(13)
C22 C23 H23 121.5
C24 C23 H23 121.5
C25 C24 C23 121.9(12)
C25 C24 H24 119.1
C23 C24 H24 119.1
N3 C25 C24 120.4(10)
N3 C25 C20 119.1(10)
C24 C25 C20 120.5(10)
N3 C26 C18 124.7(10)
N3 C26 C27 116.7(8)
C18 C26 C27 118.5(10)
N1 C27 C15 123.5(10)
N1 C27 C26 115.6(9)
C15 C27 C26 120.9(9)
C9 C28 H28A 109.5
C9 C28 H28B 109.5
H28A C28 H28B 109.5
C9 C28 H28C 109.5
H28A C28 H28C 109.5
H28B C28 H28C 109.5
C19 C29 H29A 109.5
C19 C29 H29B 109.5
H29A C29 H29B 109.5
C19 C29 H29C 109.5
H29A C29 H29C 109.5
H29B C29 H29C 109.5
C31 C30 C35 116.5(10)
C31 C30 C14 123.4(10)
C35 C30 C14 119.9(10)
C32 C31 C30 123.9(11)
C32 C31 H31 118.1
C30 C31 H31 118.1
C31 C32 C33 119.9(11)
C31 C32 H32 120.0
C33 C32 H32 120.0
N4 C33 C34 121.0(11)
N4 C33 C32 121.7(11)
C34 C33 C32 117.3(11)
C33 C34 C35 120.7(11)
C33 C34 H34 119.6
C35 C34 H34 119.6
C30 C35 C34 121.6(11)
C30 C35 H35 119.2
C34 C35 H35 119.2
N4 C36 C37 108.1(18)
N4 C36 H36A 110.1
C37 C36 H36A 109.9
N4 C36 H36B 110.1
C37 C36 H36B 110.2
H36A C36 H36B 108.4
C36 C37 C38 113(4)
C36 C37 H37A 108.9
C38 C37 H37A 108.9
C36 C37 H37B 108.7
C38 C37 H37B 109.0
H37A C37 H37B 107.7
C39 C38 C37 89(5)
C39 C38 H38A 113.5
C37 C38 H38A 113.6
C39 C38 H38B 114.6
C37 C38 H38B 113.5
H38A C38 H38B 110.8
C38 C39 H39A 108.2
C38 C39 H39B 110.5
H39A C39 H39B 109.5
C38 C39 H39C 109.7
H39A C39 H39C 109.5
H39B C39 H39C 109.5
N4 C40 C41 115.1(14)
N4 C40 H40A 108.5
C41 C40 H40A 108.5
N4 C40 H40B 108.5
C41 C40 H40B 108.5
H40A C40 H40B 107.5
C40 C41 C42 111.7(18)
C40 C41 H41A 109.3
C42 C41 H41A 109.2
C40 C41 H41B 109.3
C42 C41 H41B 109.3
H41A C41 H41B 107.9
C41 C42 C43 113(2)
C41 C42 H42A 109.0
C43 C42 H42A 108.9
C41 C42 H42B 109.0
C43 C42 H42B 109.1
H42A C42 H42B 107.8
C42 C43 H43A 109.5
C42 C43 H43B 109.4
H43A C43 H43B 109.5
C42 C43 H43C 109.5
H43A C43 H43C 109.5
H43B C43 H43C 109.5

loop_
_geom_bond_atom_site_label_1
_geom_bond_atom_site_label_2
_geom_bond_distance
N20 C51 1.37(4)
C51 C50 1.22(5)
Gd1 O4 2.437(7)
Gd1 N1 2.445(9)
Gd1 O9 2.446(9)
Gd1 O7 2.460(9)
Gd1 O3 2.459(8)
Gd1 O6 2.485(7)
Gd1 O1 2.503(8)
Gd1 N2 2.551(8)
Gd1 N3 2.573(8)
Gd1 N7 2.840(9)
Gd1 N6 2.892(9)
Gd1 N5 2.910(10)
N1 C1 1.337(13)
N1 C27 1.336(12)
N2 C2 1.336(14)
N2 C3 1.359(13)
N3 C26 1.319(13)
N3 C25 1.371(13)
N4 C33 1.384(15)
N4 C36 1.463(18)
N4 C40 1.501(17)
N5 O2 1.237(12)
N5 O1 1.250(12)
N5 O3 1.283(12)
N6 O5 1.211(11)
N6 O6 1.264(11)
N6 O4 1.304(11)
N7 O9 1.189(12)
N7 O8 1.245(12)
N7 O7 1.266(12)
C1 C13 1.374(15)
C1 C2 1.499(14)
C2 C10 1.388(15)
C3 C4 1.404(16)
C3 C8 1.475(15)
C4 C5 1.377(15)
C4 H4 0.9300
C5 C6 1.402(17)
C5 H5 0.9300
C6 C7 1.370(18)
C6 H6 0.9300
C7 C8 1.417(16)
C7 H7 0.9300
C8 C9 1.394(16)
C9 C10 1.401(14)
C9 C28 1.518(15)
C10 C11 1.500(16)
C11 C12 1.518(15)
C11 H11A 0.9700
C11 H11B 0.9700
C12 C13 1.528(16)
C12 H12A 0.9700
C12 H12B 0.9700
C13 C14 1.405(14)
C14 C15 1.364(15)
C14 C30 1.516(16)
C15 C27 1.364(15)
C15 C16 1.544(14)
C16 C17 1.468(17)
C16 H16A 0.9700
C16 H16B 0.9700
C17 C18 1.539(16)
C17 H17A 0.9700
C17 H17B 0.9700
C18 C19 1.393(17)
C18 C26 1.395(14)
C19 C20 1.377(17)
C19 C29 1.492(16)
C20 C25 1.454(14)
C20 C21 1.441(17)
C21 C22 1.338(19)
C21 H21 0.9300
C22 C23 1.403(17)
C22 H22 0.9300
C23 C24 1.393(17)
C23 H23 0.9300
C24 C25 1.382(16)
C24 H24 0.9300
C26 C27 1.537(15)
C28 H28A 0.9600
C28 H28B 0.9600
C28 H28C 0.9600
C29 H29A 0.9600
C29 H29B 0.9600
C29 H29C 0.9600
C30 C31 1.381(15)
C30 C35 1.393(15)
C31 C32 1.360(16)
C31 H31 0.9300
C32 C33 1.422(17)
C32 H32 0.9300
C33 C34 1.397(16)
C34 C35 1.398(16)
C34 H34 0.9300
C35 H35 0.9300
C36 C37 1.61(4)
C36 H36A 0.9700
C36 H36B 0.9700
C37 C38 1.82(7)
C37 H37A 0.9700
C37 H37B 0.9700
C38 C39 1.45(6)
C38 H38A 0.9700
C38 H38B 0.9700
C39 H39A 0.9600
C39 H39B 0.9600
C39 H39C 0.9600
C40 C41 1.50(2)
C40 H40A 0.9700
C40 H40B 0.9700
C41 C42 1.47(3)
C41 H41A 0.9700
C41 H41B 0.9700
C42 C43 1.50(4)
C42 H42A 0.9700
C42 H42B 0.9700
C43 H43A 0.9600
C43 H43B 0.9600
C43 H43C 0.9600

loop_
_geom_torsion_atom_site_label_1
_geom_torsion_atom_site_label_2
_geom_torsion_atom_site_label_3
_geom_torsion_atom_site_label_4
_geom_torsion
O4 Gd1 N1 C1 50.4(7)
O9 Gd1 N1 C1 -101.2(8)
O7 Gd1 N1 C1 -104.2(7)
O3 Gd1 N1 C1 118.6(7)
O6 Gd1 N1 C1 103.4(7)
O1 Gd1 N1 C1 6.8(10)
N2 Gd1 N1 C1 -20.9(7)
N3 Gd1 N1 C1 177.0(8)
N7 Gd1 N1 C1 -100.3(7)
N6 Gd1 N1 C1 77.0(7)
N5 Gd1 N1 C1 58.7(13)
O4 Gd1 N1 C27 -118.1(8)
O9 Gd1 N1 C27 90.2(8)
O7 Gd1 N1 C27 87.2(8)
O3 Gd1 N1 C27 -50.0(10)
O6 Gd1 N1 C27 -65.2(8)
O1 Gd1 N1 C27 -161.8(7)
N2 Gd1 N1 C27 170.5(8)
N3 Gd1 N1 C27 8.4(7)
N7 Gd1 N1 C27 91.1(8)
N6 Gd1 N1 C27 -91.6(8)
N5 Gd1 N1 C27 -109.9(11)
O4 Gd1 N2 C2 -66.1(7)
N1 Gd1 N2 C2 25.2(6)
O9 Gd1 N2 C2 151.3(7)
O7 Gd1 N2 C2 103.8(7)
O3 Gd1 N2 C2 -127.1(7)
O6 Gd1 N2 C2 -36.2(7)
O1 Gd1 N2 C2 -140.3(7)
N3 Gd1 N2 C2 46.1(8)
N7 Gd1 N2 C2 129.5(7)
N6 Gd1 N2 C2 -51.0(7)
N5 Gd1 N2 C2 -136.3(7)
O4 Gd1 N2 C3 87.5(7)
N1 Gd1 N2 C3 178.8(8)
O9 Gd1 N2 C3 -55.1(8)
O7 Gd1 N2 C3 -102.5(8)
O3 Gd1 N2 C3 26.5(9)
O6 Gd1 N2 C3 117.5(7)
O1 Gd1 N2 C3 13.3(7)
N3 Gd1 N2 C3 -160.3(7)
N7 Gd1 N2 C3 -76.8(8)
N6 Gd1 N2 C3 102.7(7)
N5 Gd1 N2 C3 17.3(8)
O4 Gd1 N3 C26 66.6(8)
N1 Gd1 N3 C26 0.5(7)
O9 Gd1 N3 C26 -125.1(7)
O7 Gd1 N3 C26 -79.8(7)
O3 Gd1 N3 C26 154.8(7)
O6 Gd1 N3 C26 84.3(7)
O1 Gd1 N3 C26 171.0(7)
N2 Gd1 N3 C26 -20.4(8)
N7 Gd1 N3 C26 -102.4(7)
N6 Gd1 N3 C26 75.8(7)
N5 Gd1 N3 C26 162.3(6)
O4 Gd1 N3 C25 -122.2(7)
N1 Gd1 N3 C25 171.7(8)
O9 Gd1 N3 C25 46.1(8)
O7 Gd1 N3 C25 91.4(7)
O3 Gd1 N3 C25 -34.0(7)
O6 Gd1 N3 C25 -104.5(7)
O1 Gd1 N3 C25 -17.7(10)
N2 Gd1 N3 C25 150.8(7)
N7 Gd1 N3 C25 68.8(7)
N6 Gd1 N3 C25 -113.0(7)
N5 Gd1 N3 C25 -26.5(8)
O4 Gd1 N5 O2 160(10)
N1 Gd1 N5 O2 151(10)
O9 Gd1 N5 O2 -46(10)
O7 Gd1 N5 O2 -48(10)
O3 Gd1 N5 O2 59(10)
O6 Gd1 N5 O2 108(10)
O1 Gd1 N5 O2 -127(11)
N2 Gd1 N5 O2 -136(10)
N3 Gd1 N5 O2 42(10)
N7 Gd1 N5 O2 -49(10)
N6 Gd1 N5 O2 133(10)
O4 Gd1 N5 O1 -73.5(7)
N1 Gd1 N5 O1 -81.8(11)
O9 Gd1 N5 O1 81.0(7)
O7 Gd1 N5 O1 78.7(7)
O3 Gd1 N5 O1 -174.3(10)
O6 Gd1 N5 O1 -124.9(7)
N2 Gd1 N5 O1 -9.3(7)
N3 Gd1 N5 O1 168.5(6)
N7 Gd1 N5 O1 77.5(7)
N6 Gd1 N5 O1 -99.8(7)
O4 Gd1 N5 O3 100.8(6)
N1 Gd1 N5 O3 92.5(10)
O9 Gd1 N5 O3 -104.7(6)
O7 Gd1 N5 O3 -107.0(6)
O6 Gd1 N5 O3 49.4(6)
O1 Gd1 N5 O3 174.3(10)
N2 Gd1 N5 O3 165.0(6)
N3 Gd1 N5 O3 -17.2(7)
N7 Gd1 N5 O3 -108.2(6)
N6 Gd1 N5 O3 74.5(6)
O4 Gd1 N6 O5 45(80)
N1 Gd1 N6 O5 -53(80)
O9 Gd1 N6 O5 124(80)
O7 Gd1 N6 O5 -55(80)
O3 Gd1 N6 O5 147(80)
O6 Gd1 N6 O5 -136(100)
O1 Gd1 N6 O5 97(80)
N2 Gd1 N6 O5 12(80)
N3 Gd1 N6 O5 -117(100)
N7 Gd1 N6 O5 23(83)
N5 Gd1 N6 O5 122(80)
O4 Gd1 N6 O6 -179.4(9)
N1 Gd1 N6 O6 82.9(6)
O9 Gd1 N6 O6 -100.7(9)
O7 Gd1 N6 O6 80.3(8)
O3 Gd1 N6 O6 -77.1(6)
O1 Gd1 N6 O6 -127.5(6)
N2 Gd1 N6 O6 147.4(6)
N3 Gd1 N6 O6 18.7(6)
N7 Gd1 N6 O6 158(5)
N5 Gd1 N6 O6 -102.6(6)
N1 Gd1 N6 O4 -97.7(6)
O9 Gd1 N6 O4 78.7(9)
O7 Gd1 N6 O4 -100.3(8)
O3 Gd1 N6 O4 102.3(6)
O6 Gd1 N6 O4 179.4(9)
O1 Gd1 N6 O4 51.9(6)
N2 Gd1 N6 O4 -33.2(6)
N3 Gd1 N6 O4 -161.9(6)
N7 Gd1 N6 O4 -22(6)
N5 Gd1 N6 O4 76.8(6)
O4 Gd1 N7 O9 86.5(9)
N1 Gd1 N7 O9 -178.2(7)
O7 Gd1 N7 O9 -169.7(10)
O3 Gd1 N7 O9 -17.2(7)
O6 Gd1 N7 O9 -97.1(9)
O1 Gd1 N7 O9 32.7(7)
N2 Gd1 N7 O9 117.9(7)
N3 Gd1 N7 O9 -113.4(7)
N6 Gd1 N7 O9 107(6)
N5 Gd1 N7 O9 8.1(7)
O4 Gd1 N7 O8 -17(7)
N1 Gd1 N7 O8 78(6)
O9 Gd1 N7 O8 -104(6)
O7 Gd1 N7 O8 87(6)
O3 Gd1 N7 O8 -121(6)
O6 Gd1 N7 O8 159(6)
O1 Gd1 N7 O8 -71(6)
N2 Gd1 N7 O8 14(6)
N3 Gd1 N7 O8 143(6)
N6 Gd1 N7 O8 3(10)
N5 Gd1 N7 O8 -96(6)
O4 Gd1 N7 O7 -103.8(8)
N1 Gd1 N7 O7 -8.5(6)
O9 Gd1 N7 O7 169.7(10)
O3 Gd1 N7 O7 152.5(6)
O6 Gd1 N7 O7 72.6(10)
O1 Gd1 N7 O7 -157.6(6)
N2 Gd1 N7 O7 -72.4(6)
N3 Gd1 N7 O7 56.3(6)
N6 Gd1 N7 O7 -84(6)
N5 Gd1 N7 O7 177.7(6)
O2 N5 O1 Gd1 175.7(9)
O3 N5 O1 Gd1 -5.3(10)
O4 Gd1 O1 N5 100.5(7)
N1 Gd1 O1 N5 146.1(6)
O9 Gd1 O1 N5 -89.8(7)
O7 Gd1 O1 N5 -114.4(7)
O3 Gd1 O1 N5 3.2(6)
O6 Gd1 O1 N5 58.0(7)
N2 Gd1 O1 N5 171.3(7)
N3 Gd1 O1 N5 -17.7(10)
N7 Gd1 O1 N5 -103.7(7)
N6 Gd1 O1 N5 78.9(7)
O2 N5 O3 Gd1 -175.6(8)
O1 N5 O3 Gd1 5.4(10)
O4 Gd1 O3 N5 -75.7(6)
N1 Gd1 O3 N5 -143.3(6)
O9 Gd1 O3 N5 68.7(6)
O7 Gd1 O3 N5 90.6(6)
O6 Gd1 O3 N5 -127.9(6)
O1 Gd1 O3 N5 -3.1(6)
N2 Gd1 O3 N5 -20.1(8)
N3 Gd1 O3 N5 165.3(6)
N7 Gd1 O3 N5 75.9(6)
N6 Gd1 O3 N5 -101.8(6)
O5 N6 O4 Gd1 -179.4(9)
O6 N6 O4 Gd1 0.6(9)
N1 Gd1 O4 N6 77.9(6)
O9 Gd1 O4 N6 -140.4(6)
O7 Gd1 O4 N6 126.4(6)
O3 Gd1 O4 N6 -74.0(6)
O6 Gd1 O4 N6 -0.3(5)
O1 Gd1 O4 N6 -124.8(6)
N2 Gd1 O4 N6 144.4(6)
N3 Gd1 O4 N6 20.8(7)
N7 Gd1 O4 N6 177.9(6)
N5 Gd1 O4 N6 -99.5(6)
O5 N6 O6 Gd1 179.4(9)
O4 N6 O6 Gd1 -0.6(9)
O4 Gd1 O6 N6 0.3(5)
N1 Gd1 O6 N6 -91.3(6)
O9 Gd1 O6 N6 129.6(7)
O7 Gd1 O6 N6 -135.7(6)
O3 Gd1 O6 N6 96.6(6)
O1 Gd1 O6 N6 55.2(6)
N2 Gd1 O6 N6 -36.0(6)
N3 Gd1 O6 N6 -160.1(6)
N7 Gd1 O6 N6 -177.4(7)
N5 Gd1 O6 N6 76.5(6)
O9 N7 O7 Gd1 10.0(10)
O8 N7 O7 Gd1 -170.9(8)
O4 Gd1 O7 N7 121.0(6)
N1 Gd1 O7 N7 171.3(7)
O9 Gd1 O7 N7 -5.5(6)
O3 Gd1 O7 N7 -33.7(7)
O6 Gd1 O7 N7 -143.8(5)
O1 Gd1 O7 N7 24.7(7)
N2 Gd1 O7 N7 103.7(6)
N3 Gd1 O7 N7 -120.0(6)
N6 Gd1 O7 N7 174.0(6)
N5 Gd1 O7 N7 -2.7(7)
O8 N7 O9 Gd1 170.8(9)
O7 N7 O9 Gd1 -10.1(10)
O4 Gd1 O9 N7 -128.7(6)
N1 Gd1 O9 N7 2.2(8)
O7 Gd1 O9 N7 5.9(6)
O3 Gd1 O9 N7 163.0(7)
O6 Gd1 O9 N7 130.8(6)
O1 Gd1 O9 N7 -144.7(7)
N2 Gd1 O9 N7 -62.4(7)
N3 Gd1 O9 N7 67.8(7)
N6 Gd1 O9 N7 -173.5(6)
N5 Gd1 O9 N7 -171.5(8)
C27 N1 C1 C13 1.4(14)
Gd1 N1 C1 C13 -167.7(7)
C27 N1 C1 C2 -175.8(9)
Gd1 N1 C1 C2 15.2(11)
C3 N2 C2 C10 -8.6(15)
Gd1 N2 C2 C10 146.1(8)
C3 N2 C2 C1 177.3(9)
Gd1 N2 C2 C1 -28.0(11)
N1 C1 C2 N2 9.9(13)
C13 C1 C2 N2 -167.3(9)
N1 C1 C2 C10 -164.6(9)
C13 C1 C2 C10 18.2(14)
C2 N2 C3 C4 -171.2(10)
Gd1 N2 C3 C4 36.4(13)
C2 N2 C3 C8 8.1(14)
Gd1 N2 C3 C8 -144.3(8)
N2 C3 C4 C5 -178.4(10)
C8 C3 C4 C5 2.3(16)
C3 C4 C5 C6 1.5(17)
C4 C5 C6 C7 -3.9(17)
C5 C6 C7 C8 2.4(17)
C6 C7 C8 C9 -178.6(10)
C6 C7 C8 C3 1.4(15)
N2 C3 C8 C9 -3.0(15)
C4 C3 C8 C9 176.3(10)
N2 C3 C8 C7 177.1(9)
C4 C3 C8 C7 -3.6(15)
C7 C8 C9 C10 177.9(10)
C3 C8 C9 C10 -2.0(14)
C7 C8 C9 C28 -0.5(16)
C3 C8 C9 C28 179.6(9)
N2 C2 C10 C9 3.5(15)
C1 C2 C10 C9 177.5(9)
N2 C2 C10 C11 -175.4(10)
C1 C2 C10 C11 -1.4(14)
C8 C9 C10 C2 1.9(15)
C28 C9 C10 C2 -179.6(9)
C8 C9 C10 C11 -179.2(10)
C28 C9 C10 C11 -0.7(15)
C2 C10 C11 C12 -31.6(14)
C9 C10 C11 C12 149.5(10)
C10 C11 C12 C13 47.2(12)
N1 C1 C13 C14 3.7(15)
C2 C1 C13 C14 -179.3(9)
N1 C1 C13 C12 -176.7(9)
C2 C1 C13 C12 0.3(15)
C11 C12 C13 C1 -32.5(14)
C11 C12 C13 C14 147.1(10)
C1 C13 C14 C15 -6.5(15)
C12 C13 C14 C15 174.0(10)
C1 C13 C14 C30 174.3(9)
C12 C13 C14 C30 -5.3(15)
C13 C14 C15 C27 4.2(15)
C30 C14 C15 C27 -176.5(9)
C13 C14 C15 C16 -178.1(9)
C30 C14 C15 C16 1.2(16)
C27 C15 C16 C17 -33.1(14)
C14 C15 C16 C17 149.2(11)
C15 C16 C17 C18 42.4(14)
C16 C17 C18 C19 157.3(10)
C16 C17 C18 C26 -23.6(15)
C26 C18 C19 C20 7.4(16)
C17 C18 C19 C20 -173.5(10)
C26 C18 C19 C29 -173.1(11)
C17 C18 C19 C29 5.9(18)
C18 C19 C20 C25 -3.7(16)
C29 C19 C20 C25 176.8(10)
C18 C19 C20 C21 174.2(11)
C29 C19 C20 C21 -5.3(18)
C19 C20 C21 C22 -176.8(12)
C25 C20 C21 C22 1.2(17)
C20 C21 C22 C23 -0.2(19)
C21 C22 C23 C24 -0.6(18)
C22 C23 C24 C25 0.2(17)
C26 N3 C25 C24 -173.8(9)
Gd1 N3 C25 C24 15.0(12)
C26 N3 C25 C20 5.5(13)
Gd1 N3 C25 C20 -165.7(6)
C23 C24 C25 N3 -179.8(10)
C23 C24 C25 C20 0.9(16)
C19 C20 C25 N3 -2.8(15)
C21 C20 C25 N3 179.1(10)
C19 C20 C25 C24 176.5(10)
C21 C20 C25 C24 -1.5(15)
C25 N3 C26 C18 -1.7(15)
Gd1 N3 C26 C18 169.9(7)
C25 N3 C26 C27 -179.3(8)
Gd1 N3 C26 C27 -7.8(11)
C19 C18 C26 N3 -5.0(16)
C17 C18 C26 N3 175.9(10)
C19 C18 C26 C27 172.6(10)
C17 C18 C26 C27 -6.5(14)
C1 N1 C27 C15 -3.9(15)
Gd1 N1 C27 C15 164.8(8)
C1 N1 C27 C26 176.1(9)
Gd1 N1 C27 C26 -15.3(12)
C14 C15 C27 N1 1.0(16)
C16 C15 C27 N1 -176.8(9)
C14 C15 C27 C26 -178.9(9)
C16 C15 C27 C26 3.3(14)
N3 C26 C27 N1 14.9(13)
C18 C26 C27 N1 -162.9(9)
N3 C26 C27 C15 -165.1(9)
C18 C26 C27 C15 17.1(14)
C15 C14 C30 C31 -106.3(13)
C13 C14 C30 C31 72.9(14)
C15 C14 C30 C35 79.3(14)
C13 C14 C30 C35 -101.4(12)
C35 C30 C31 C32 -3.0(18)
C14 C30 C31 C32 -177.6(11)
C30 C31 C32 C33 1(2)
C36 N4 C33 C34 -175.4(12)
C40 N4 C33 C34 -5.1(19)
C36 N4 C33 C32 4.5(19)
C40 N4 C33 C32 174.8(13)
C31 C32 C33 N4 -179.7(12)
C31 C32 C33 C34 0.3(18)
N4 C33 C34 C35 179.8(11)
C32 C33 C34 C35 -0.1(17)
C31 C30 C35 C34 3.1(17)
C14 C30 C35 C34 177.8(10)
C33 C34 C35 C30 -1.6(18)
C33 N4 C36 C37 -79(3)
C40 N4 C36 C37 111(3)
N4 C36 C37 C38 -77(4)
C36 C37 C38 C39 -170(4)
C33 N4 C40 C41 -78.0(18)
C36 N4 C40 C41 92.1(17)
N4 C40 C41 C42 171.0(16)
C40 C41 C42 C43 59(3)
